data_2234806
loop_
_publ_author_name
'Ren, Dong-mei'

_publ_section_title
;
 5-Chloro-2-nitrophenol
;
_journal_coeditor_code SJ5233
_journal_issue 5
_journal_name_full 'Acta Crystallographica Section E'
_journal_page_first o1365
_journal_paper_doi 10.1107/S1600536812014638
_journal_volume 68
_journal_year 2012
_chemical_formula_iupac 'C6 H4 Cl N O3'
_chemical_formula_moiety 'C6 H4 Cl N O3'
_chemical_formula_sum 'C6 H4 Cl N O3'
_chemical_formula_weight 173.55
_chemical_name_systematic
;
5-Chloro-2-nitrophenol
;
_space_group_IT_number 2
_symmetry_cell_setting triclinic
_symmetry_space_group_name_Hall '-P 1'
_symmetry_space_group_name_H-M 'P -1'
_atom_sites_solution_hydrogens geom
_atom_sites_solution_primary direct
_atom_sites_solution_secondary difmap
_audit_creation_method SHELXL-97
_cell_angle_alpha 94.75(3)
_cell_angle_beta 96.48(3)
_cell_angle_gamma 116.46(3)
_cell_formula_units_Z 4
_cell_length_a 7.5390(15)
_cell_length_b 8.1640(16)
_cell_length_c 13.132(3)
_cell_measurement_reflns_used 25
_cell_measurement_temperature 293(2)
_cell_measurement_theta_max 13
_cell_measurement_theta_min 9
_cell_volume 710.9(3)
_computing_cell_refinement 'CAD-4 Software (Enraf--Nonius, 1985)'
_computing_data_collection 'CAD-4 Software (Enraf--Nonius, 1985)'
_computing_data_reduction 'XCAD4 (Harms & Wocadlo, 1995)'
_computing_molecular_graphics 'SHELXTL (Sheldrick, 2008)'
_computing_publication_material 'SHELXTL (Sheldrick, 2008)'
_computing_structure_refinement 'SHELXL97 (Sheldrick, 2008)'
_computing_structure_solution 'SHELXS97 (Sheldrick, 2008)'
_diffrn_ambient_temperature 293(2)
_diffrn_measured_fraction_theta_full 0.999
_diffrn_measured_fraction_theta_max 0.999
_diffrn_measurement_device_type 'Enraf--Nonius CAD-4'
_diffrn_measurement_method \w/2\q
_diffrn_radiation_monochromator graphite
_diffrn_radiation_source 'fine-focus sealed tube'
_diffrn_radiation_type MoK\a
_diffrn_radiation_wavelength 0.71073
_diffrn_reflns_av_R_equivalents 0.0747
_diffrn_reflns_av_sigmaI/netI 0.0491
_diffrn_reflns_limit_h_max 9
_diffrn_reflns_limit_h_min 0
_diffrn_reflns_limit_k_max 8
_diffrn_reflns_limit_k_min -9
_diffrn_reflns_limit_l_max 15
_diffrn_reflns_limit_l_min -15
_diffrn_reflns_number 2808
_diffrn_reflns_theta_full 25.38
_diffrn_reflns_theta_max 25.38
_diffrn_reflns_theta_min 1.58
_diffrn_standards_decay_% 1
_diffrn_standards_interval_count 200
_diffrn_standards_interval_time 120
_diffrn_standards_number 3
_exptl_absorpt_coefficient_mu 0.488
_exptl_absorpt_correction_T_max 0.9529
_exptl_absorpt_correction_T_min 0.9088
_exptl_absorpt_correction_type psi-scan
_exptl_absorpt_process_details '(North <i>et al.</i>, 1968)'
_exptl_crystal_colour colourless
_exptl_crystal_density_diffrn 1.622
_exptl_crystal_density_method 'not measured'
_exptl_crystal_description block
_exptl_crystal_F_000 352
_exptl_crystal_size_max 0.20
_exptl_crystal_size_mid 0.10
_exptl_crystal_size_min 0.10
_refine_diff_density_max 0.324
_refine_diff_density_min -0.357
_refine_ls_extinction_coef 0.45(3)
_refine_ls_extinction_expression Fc^*^=kFc[1+0.001xFc^2^\l^3^/sin(2\q)]^-1/4^
_refine_ls_extinction_method 'SHELXL97 (Sheldrick, 2008)'
_refine_ls_goodness_of_fit_ref 1.008
_refine_ls_hydrogen_treatment constr
_refine_ls_matrix_type full
_refine_ls_number_parameters 200
_refine_ls_number_reflns 2596
_refine_ls_number_restraints 0
_refine_ls_restrained_S_all 1.008
_refine_ls_R_factor_all 0.0834
_refine_ls_R_factor_gt 0.0580
_refine_ls_shift/su_max 0.000
_refine_ls_shift/su_mean 0.000
_refine_ls_structure_factor_coef Fsqd
_refine_ls_weighting_details 'calc w=1/[\s^2^(Fo^2^)+(0.1000P)^2^+0.2500P] where P=(Fo^2^+2Fc^2^)/3'
_refine_ls_weighting_scheme calc
_refine_ls_wR_factor_gt 0.1524
_refine_ls_wR_factor_ref 0.1712
_reflns_number_gt 1833
_reflns_number_total 2596
_reflns_threshold_expression I>2\s(I)
_cod_data_source_file sj5233.cif
_cod_data_source_block I
_cod_original_cell_volume 710.9(2)
_cod_database_code 2234806
_cod_database_fobs_code 2234806

loop_
_symmetry_equiv_pos_as_xyz
'x, y, z'
'-x, -y, -z'

loop_
_atom_site_type_symbol
_atom_site_label
_atom_site_fract_x
_atom_site_fract_y
_atom_site_fract_z
_atom_site_U_iso_or_equiv
_atom_site_adp_type
_atom_site_calc_flag
_atom_site_refinement_flags
_atom_site_occupancy
_atom_site_symmetry_multiplicity
Cl Cl1 0.09701(18) -0.12155(17) 0.84727(9) 0.0829(5) Uani d . 1 1
O O1 0.9021(5) 0.6279(4) 1.0905(2) 0.0826(10) Uani d . 1 1
O O2 0.7781(5) 0.5201(4) 1.2241(2) 0.0782(9) Uani d . 1 1
O O3 0.4570(5) 0.2037(4) 1.2061(2) 0.0767(9) Uani d . 1 1
H H3A 0.5526 0.2962 1.2398 0.115 Uiso calc R 1 1
N N1 0.7735(5) 0.5097(4) 1.1288(3) 0.0597(8) Uani d . 1 1
C C1 0.4447(6) 0.2008(6) 0.8902(3) 0.0629(11) Uani d . 1 1
H H1A 0.4394 0.1959 0.8188 0.075 Uiso calc R 1 1
C C2 0.5999(6) 0.3446(5) 0.9564(3) 0.0583(10) Uani d . 1 1
H H2A 0.7001 0.4381 0.9299 0.070 Uiso calc R 1 1
C C3 0.6081(5) 0.3513(5) 1.0626(3) 0.0489(8) Uani d . 1 1
C C4 0.4593(6) 0.2115(5) 1.1042(3) 0.0539(9) Uani d . 1 1
C C5 0.3021(6) 0.0657(5) 1.0360(3) 0.0580(10) Uani d . 1 1
H H5A 0.2021 -0.0294 1.0617 0.070 Uiso calc R 1 1
C C6 0.2954(6) 0.0625(5) 0.9309(3) 0.0590(10) Uani d . 1 1
Cl Cl2 0.29044(16) 0.23975(12) 0.58973(8) 0.0630(4) Uani d . 1 1
O O4 0.1840(5) -0.5736(4) 0.3805(2) 0.0739(9) Uani d . 1 1
O O5 0.2094(5) -0.4362(4) 0.2464(2) 0.0739(9) Uani d . 1 1
O O6 0.2463(5) -0.3927(4) 0.5626(2) 0.0687(8) Uani d . 1 1
H H6A 0.2295 -0.4825 0.5222 0.103 Uiso calc R 1 1
N N2 0.2030(5) -0.4369(4) 0.3381(2) 0.0540(8) Uani d . 1 1
C C7 0.2170(5) -0.1315(5) 0.3516(3) 0.0497(9) Uani d . 1 1
H H7A 0.2034 -0.1425 0.2798 0.060 Uiso calc R 1 1
C C8 0.2359(5) 0.0268(5) 0.4076(3) 0.0506(9) Uani d . 1 1
H H8A 0.2334 0.1225 0.3746 0.061 Uiso calc R 1 1
C C9 0.2591(5) 0.0401(4) 0.5151(3) 0.0460(8) Uani d . 1 1
C C10 0.2595(5) -0.1007(5) 0.5650(3) 0.0481(8) Uani d . 1 1
H H10A 0.2723 -0.0890 0.6368 0.058 Uiso calc R 1 1
C C11 0.2407(5) -0.2611(5) 0.5086(3) 0.0474(8) Uani d . 1 1
C C12 0.2176(5) -0.2746(4) 0.4005(2) 0.0440(8) Uani d . 1 1

loop_
_atom_site_aniso_label
_atom_site_aniso_U_11
_atom_site_aniso_U_22
_atom_site_aniso_U_33
_atom_site_aniso_U_12
_atom_site_aniso_U_13
_atom_site_aniso_U_23
Cl1 0.0728(8) 0.0827(8) 0.0728(8) 0.0264(6) -0.0025(6) -0.0195(6)
O1 0.085(2) 0.0652(19) 0.070(2) 0.0088(16) 0.0131(16) 0.0168(15)
O2 0.095(2) 0.0759(19) 0.0435(17) 0.0233(17) 0.0098(14) -0.0014(13)
O3 0.093(2) 0.0755(19) 0.0431(15) 0.0196(16) 0.0213(14) 0.0132(13)
N1 0.070(2) 0.0529(18) 0.054(2) 0.0260(17) 0.0112(16) 0.0083(15)
C1 0.082(3) 0.068(3) 0.038(2) 0.033(2) 0.0116(18) 0.0072(18)
C2 0.070(2) 0.058(2) 0.046(2) 0.027(2) 0.0173(18) 0.0112(17)
C3 0.060(2) 0.0470(19) 0.0414(18) 0.0262(17) 0.0073(16) 0.0053(15)
C4 0.066(2) 0.059(2) 0.0397(19) 0.0295(19) 0.0159(16) 0.0077(16)
C5 0.063(2) 0.053(2) 0.057(2) 0.0231(19) 0.0211(18) 0.0118(17)
C6 0.063(2) 0.059(2) 0.056(2) 0.032(2) 0.0067(18) -0.0028(18)
Cl2 0.0752(7) 0.0489(6) 0.0650(7) 0.0330(5) 0.0030(5) -0.0050(4)
O4 0.114(3) 0.0442(15) 0.0637(18) 0.0359(16) 0.0214(16) 0.0060(13)
O5 0.099(2) 0.0729(19) 0.0451(16) 0.0352(17) 0.0187(14) -0.0026(13)
O6 0.113(2) 0.0499(15) 0.0509(16) 0.0420(16) 0.0173(15) 0.0176(12)
N2 0.0596(19) 0.0457(17) 0.0481(18) 0.0176(14) 0.0108(14) -0.0003(13)
C7 0.054(2) 0.051(2) 0.0372(18) 0.0180(17) 0.0070(15) 0.0076(15)
C8 0.057(2) 0.0414(18) 0.052(2) 0.0206(16) 0.0084(16) 0.0141(15)
C9 0.0472(19) 0.0419(18) 0.0468(19) 0.0198(15) 0.0061(15) 0.0022(14)
C10 0.058(2) 0.0481(19) 0.0352(17) 0.0223(17) 0.0073(15) 0.0050(14)
C11 0.058(2) 0.0421(18) 0.0399(18) 0.0186(16) 0.0129(15) 0.0115(14)
C12 0.0454(19) 0.0372(17) 0.0412(18) 0.0112(14) 0.0101(14) 0.0055(14)

loop_
_atom_type_symbol
_atom_type_description
_atom_type_scat_dispersion_real
_atom_type_scat_dispersion_imag
_atom_type_scat_source
C C 0.0033 0.0016 'International Tables Vol C Tables 4.2.6.8 and 6.1.1.4'
H H 0.0000 0.0000 'International Tables Vol C Tables 4.2.6.8 and 6.1.1.4'
N N 0.0061 0.0033 'International Tables Vol C Tables 4.2.6.8 and 6.1.1.4'
O O 0.0106 0.0060 'International Tables Vol C Tables 4.2.6.8 and 6.1.1.4'
Cl Cl 0.1484 0.1585 'International Tables Vol C Tables 4.2.6.8 and 6.1.1.4'

loop_
_geom_angle_atom_site_label_1
_geom_angle_atom_site_label_2
_geom_angle_atom_site_label_3
_geom_angle
C4 O3 H3A 109.5
O1 N1 O2 121.8(3)
O1 N1 C3 120.0(3)
O2 N1 C3 118.2(3)
C2 C1 C6 119.2(3)
C2 C1 H1A 120.4
C6 C1 H1A 120.4
C1 C2 C3 120.3(4)
C1 C2 H2A 119.8
C3 C2 H2A 119.8
C2 C3 C4 120.7(3)
C2 C3 N1 117.8(3)
C4 C3 N1 121.5(3)
O3 C4 C5 116.6(3)
O3 C4 C3 125.0(3)
C5 C4 C3 118.4(3)
C6 C5 C4 120.0(4)
C6 C5 H5A 120.0
C4 C5 H5A 120.0
C5 C6 C1 121.3(4)
C5 C6 Cl1 119.1(3)
C1 C6 Cl1 119.7(3)
C11 O6 H6A 109.5
O5 N2 O4 121.6(3)
O5 N2 C12 119.3(3)
O4 N2 C12 119.0(3)
C8 C7 C12 120.9(3)
C8 C7 H7A 119.5
C12 C7 H7A 119.5
C7 C8 C9 118.1(3)
C7 C8 H8A 121.0
C9 C8 H8A 121.0
C10 C9 C8 121.8(3)
C10 C9 Cl2 118.3(3)
C8 C9 Cl2 119.9(3)
C9 C10 C11 120.3(3)
C9 C10 H10A 119.9
C11 C10 H10A 119.9
O6 C11 C10 117.2(3)
O6 C11 C12 124.8(3)
C10 C11 C12 118.0(3)
C7 C12 C11 120.9(3)
C7 C12 N2 118.8(3)
C11 C12 N2 120.2(3)

loop_
_geom_bond_atom_site_label_1
_geom_bond_atom_site_label_2
_geom_bond_distance
Cl1 C6 1.748(4)
O1 N1 1.217(4)
O2 N1 1.242(4)
O3 C4 1.347(4)
O3 H3A 0.8200
N1 C3 1.454(5)
C1 C2 1.371(5)
C1 C6 1.389(6)
C1 H1A 0.9300
C2 C3 1.385(5)
C2 H2A 0.9300
C3 C4 1.399(5)
C4 C5 1.397(6)
C5 C6 1.373(5)
C5 H5A 0.9300
Cl2 C9 1.736(3)
O4 N2 1.247(4)
O5 N2 1.210(4)
O6 C11 1.349(4)
O6 H6A 0.8200
N2 C12 1.452(4)
C7 C8 1.373(5)
C7 C12 1.380(5)
C7 H7A 0.9300
C8 C9 1.392(5)
C8 H8A 0.9300
C9 C10 1.370(5)
C10 C11 1.391(5)
C10 H10A 0.9300
C11 C12 1.399(5)

loop_
_geom_hbond_atom_site_label_D
_geom_hbond_atom_site_label_H
_geom_hbond_atom_site_label_A
_geom_hbond_site_symmetry_A
_geom_hbond_distance_DH
_geom_hbond_distance_HA
_geom_hbond_distance_DA
_geom_hbond_angle_DHA
_geom_hbond_publ_flag
O3 H3A O2 . 0.8200 1.9100 2.605(5) 142.00 yes
O6 H6A O4 . 0.8200 1.8800 2.581(4) 143.00 yes
O3 H3A O6 2_657 0.8200 2.7130 3.350(5) 136.00 yes
O6 H6A Cl2 1_545 0.8200 2.7000 3.207(3) 121.00 yes
C2 H2A O5 2_656 0.9300 2.4900 3.155(5) 129.00 yes

loop_
_geom_torsion_atom_site_label_1
_geom_torsion_atom_site_label_2
_geom_torsion_atom_site_label_3
_geom_torsion_atom_site_label_4
_geom_torsion
C6 C1 C2 C3 0.3(6)
C1 C2 C3 C4 0.3(6)
C1 C2 C3 N1 -178.4(4)
O1 N1 C3 C2 -2.3(5)
O2 N1 C3 C2 177.5(4)
O1 N1 C3 C4 179.0(4)
O2 N1 C3 C4 -1.2(5)
C2 C3 C4 O3 178.3(4)
N1 C3 C4 O3 -3.0(6)
C2 C3 C4 C5 -0.2(5)
N1 C3 C4 C5 178.5(3)
O3 C4 C5 C6 -179.2(4)
C3 C4 C5 C6 -0.5(6)
C4 C5 C6 C1 1.2(6)
C4 C5 C6 Cl1 -180.0(3)
C2 C1 C6 C5 -1.1(6)
C2 C1 C6 Cl1 -179.9(3)
C12 C7 C8 C9 1.0(5)
C7 C8 C9 C10 -1.2(5)
C7 C8 C9 Cl2 178.3(3)
C8 C9 C10 C11 1.4(5)
Cl2 C9 C10 C11 -178.1(3)
C9 C10 C11 O6 178.7(3)
C9 C10 C11 C12 -1.3(5)
C8 C7 C12 C11 -0.9(5)
C8 C7 C12 N2 -178.2(3)
O6 C11 C12 C7 -178.9(3)
C10 C11 C12 C7 1.0(5)
O6 C11 C12 N2 -1.6(5)
C10 C11 C12 N2 178.3(3)
O5 N2 C12 C7 6.9(5)
O4 N2 C12 C7 -173.2(3)
O5 N2 C12 C11 -170.4(3)
O4 N2 C12 C11 9.5(5)

loop_
_cod_related_entry_id
_cod_related_entry_database
_cod_related_entry_code
1 ChemSpider 11407
